data_4036932
loop_
_publ_author_name
'Borthakur, Upasana'
'Borah, Madhurjya'
'Deka, Manash J.'
'Saikia, Anil K.'

_publ_section_title
;
 Synthesis of Tetrahydro-1H-indeno[1,2-b]pyridine via Cascade Cyclization
 and Friedel-Crafts Reaction.
;
_journal_issue 19
_journal_name_full 'The Journal of organic chemistry'
_journal_page_first 8736
_journal_page_last 8743
_journal_paper_doi 10.1021/acs.joc.6b00988
_journal_volume 81
_journal_year 2016
_chemical_formula_sum 'C25 H22 Br N O2 S'
_chemical_formula_weight 480.40
_space_group_crystal_system monoclinic
_space_group_IT_number 14
_space_group_name_Hall '-P 2yn'
_space_group_name_H-M_alt 'P 1 21/n 1'
_atom_sites_solution_hydrogens geom
_audit_creation_method SHELXL-2014/7
_cell_angle_alpha 90
_cell_angle_beta 116.007(6)
_cell_angle_gamma 90
_cell_formula_units_Z 4
_cell_length_a 16.1636(8)
_cell_length_b 8.3922(2)
_cell_length_c 18.1804(9)
_cell_measurement_reflns_used 3884
_cell_measurement_temperature 293(2)
_cell_measurement_theta_max 24.998
_cell_measurement_theta_min 3.309
_cell_volume 2216.4(2)
_computing_cell_refinement 'Bruker SMART'
_computing_data_collection 'Bruker SMART'
_computing_data_reduction 'Bruker SAINT'
_computing_molecular_graphics 'Bruker SHELXTL'
_computing_publication_material 'Bruker SHELXTL'
_computing_structure_refinement 'SHELXL-2014/7 (Sheldrick, 2014)'
_computing_structure_solution 'SHELXL-2014/7 (Sheldrick, 2014)'
_diffrn_ambient_temperature 293(2)
_diffrn_measured_fraction_theta_full 0.998
_diffrn_measured_fraction_theta_max 0.998
_diffrn_measurement_device_type 'CCD area detector'
_diffrn_measurement_method 'phi and omega scans'
_diffrn_radiation_type MoK\a
_diffrn_radiation_wavelength 0.71073
_diffrn_reflns_av_R_equivalents 0.0308
_diffrn_reflns_av_unetI/netI 0.0533
_diffrn_reflns_Laue_measured_fraction_full 0.998
_diffrn_reflns_Laue_measured_fraction_max 0.998
_diffrn_reflns_limit_h_max 19
_diffrn_reflns_limit_h_min -16
_diffrn_reflns_limit_k_max 8
_diffrn_reflns_limit_k_min -9
_diffrn_reflns_limit_l_max 21
_diffrn_reflns_limit_l_min -17
_diffrn_reflns_number 8163
_diffrn_reflns_point_group_measured_fraction_full 0.998
_diffrn_reflns_point_group_measured_fraction_max 0.998
_diffrn_reflns_theta_full 24.998
_diffrn_reflns_theta_max 24.998
_diffrn_reflns_theta_min 3.309
_exptl_absorpt_coefficient_mu 1.970
_exptl_crystal_colour colorless
_exptl_crystal_density_diffrn 1.440
_exptl_crystal_description plates
_exptl_crystal_F_000 984
_exptl_crystal_size_max 0.26
_exptl_crystal_size_mid 0.20
_exptl_crystal_size_min 0.12
_refine_diff_density_max 0.595
_refine_diff_density_min -0.303
_refine_diff_density_rms 0.055
_refine_ls_extinction_method none
_refine_ls_goodness_of_fit_ref 1.011
_refine_ls_hydrogen_treatment constr
_refine_ls_matrix_type full
_refine_ls_number_parameters 272
_refine_ls_number_reflns 3884
_refine_ls_number_restraints 0
_refine_ls_restrained_S_all 1.011
_refine_ls_R_factor_all 0.0761
_refine_ls_R_factor_gt 0.0457
_refine_ls_shift/su_max 0.036
_refine_ls_shift/su_mean 0.001
_refine_ls_structure_factor_coef Fsqd
_refine_ls_weighting_details 'w=1/[\s^2^(Fo^2^)+(0.0552P)^2^+0.2311P] where P=(Fo^2^+2Fc^2^)/3'
_refine_ls_weighting_scheme calc
_refine_ls_wR_factor_gt 0.1035
_refine_ls_wR_factor_ref 0.1177
_reflns_Friedel_coverage 0.000
_reflns_number_gt 2687
_reflns_number_total 3884
_reflns_threshold_expression 'I > 2\s(I)'
_cod_data_source_file jo6b00988_si_007.cif
_cod_data_source_block UB
_cod_original_cell_volume 2216.42(19)
_cod_original_sg_symbol_H-M 'P 21/n'
_cod_database_code 4036932
_shelx_shelxl_version_number 2014/7
_shelx_space_group_comment
;
The symmetry employed for this shelxl refinement is uniquely defined
by the following loop, which should always be used as a source of
symmetry information in preference to the above space-group names.
They are only intended as comments.
;

loop_
_space_group_symop_operation_xyz
'x, y, z'
'-x+1/2, y+1/2, -z+1/2'
'-x, -y, -z'
'x-1/2, -y-1/2, z-1/2'

loop_
_atom_site_label
_atom_site_type_symbol
_atom_site_fract_x
_atom_site_fract_y
_atom_site_fract_z
_atom_site_U_iso_or_equiv
_atom_site_adp_type
_atom_site_occupancy
_atom_site_site_symmetry_order
_atom_site_calc_flag
_atom_site_refinement_flags_posn
_atom_site_refinement_flags_adp
Br Br 0.00527(3) 1.36077(5) 0.19310(3) 0.0672(2) Uani 1 1 d . .
S1 S 0.33679(6) 0.77256(11) 0.52427(6) 0.0534(3) Uani 1 1 d . .
O2 O 0.39123(18) 0.7466(3) 0.61034(16) 0.0746(9) Uani 1 1 d . .
O1 O 0.34953(18) 0.9139(3) 0.48673(19) 0.0692(9) Uani 1 1 d . .
N1 N 0.22843(19) 0.7710(3) 0.51071(17) 0.0447(8) Uani 1 1 d . .
C14 C 0.0563(3) 1.1931(4) 0.2707(2) 0.0462(9) Uani 1 1 d . .
C12 C 0.0475(2) 0.9328(4) 0.3167(2) 0.0386(8) Uani 1 1 d . .
C13 C 0.0078(2) 1.0530(4) 0.2601(2) 0.0437(9) Uani 1 1 d . .
H13 H -0.0499 1.0398 0.2162 0.052 Uiso 1 1 calc R U
C18 C 0.1535(2) 0.8016(4) 0.4310(2) 0.0385(8) Uani 1 1 d . .
C17 C 0.1348(2) 0.9510(4) 0.3830(2) 0.0388(8) Uani 1 1 d . .
C5 C 0.0064(2) 0.7731(4) 0.32166(19) 0.0371(8) Uani 1 1 d . .
H5 H -0.0026 0.7086 0.2738 0.045 Uiso 1 1 calc R U
C6 C -0.0844(2) 0.7875(4) 0.3275(2) 0.0378(8) Uani 1 1 d . .
C4 C 0.0821(2) 0.7012(4) 0.3975(2) 0.0379(8) Uani 1 1 d . .
C19 C 0.3518(2) 0.6086(4) 0.4711(2) 0.0428(9) Uani 1 1 d . .
C22 C 0.3710(3) 0.3490(5) 0.3845(3) 0.0522(10) Uani 1 1 d . .
C24 C 0.3270(3) 0.6213(4) 0.3877(2) 0.0509(10) Uani 1 1 d . .
H24 H 0.3042 0.7169 0.3605 0.061 Uiso 1 1 calc R U
C16 C 0.1812(2) 1.0934(4) 0.3923(2) 0.0476(10) Uani 1 1 d . .
H16 H 0.2386 1.1080 0.4364 0.057 Uiso 1 1 calc R U
C9 C -0.2486(3) 0.8106(7) 0.3404(4) 0.0846(17) Uani 1 1 d . .
H9 H -0.3037 0.8180 0.3447 0.102 Uiso 1 1 calc R U
C3 C 0.0712(2) 0.5461(4) 0.4329(2) 0.0498(10) Uani 1 1 d . .
H3A H 0.0577 0.4623 0.3925 0.060 Uiso 1 1 calc R U
H3B H 0.0200 0.5534 0.4469 0.060 Uiso 1 1 calc R U
C15 C 0.1417(3) 1.2148(4) 0.3356(2) 0.0507(10) Uani 1 1 d . .
H15 H 0.1729 1.3107 0.3414 0.061 Uiso 1 1 calc R U
C11 C -0.0918(3) 0.8869(4) 0.3849(3) 0.0577(11) Uani 1 1 d . .
H11 H -0.0410 0.9459 0.4199 0.069 Uiso 1 1 calc R U
C21 C 0.3973(3) 0.3397(4) 0.4681(3) 0.0558(11) Uani 1 1 d . .
H21 H 0.4218 0.2449 0.4955 0.067 Uiso 1 1 calc R U
C7 C -0.1607(3) 0.7001(5) 0.2776(2) 0.0601(11) Uani 1 1 d . .
H7 H -0.1574 0.6318 0.2387 0.072 Uiso 1 1 calc R U
C23 C 0.3363(3) 0.4919(5) 0.3460(2) 0.0581(11) Uani 1 1 d . .
H23 H 0.3187 0.5008 0.2902 0.070 Uiso 1 1 calc R U
C10 C -0.1740(4) 0.8996(5) 0.3910(3) 0.0762(14) Uani 1 1 d . .
H10 H -0.1787 0.9681 0.4292 0.091 Uiso 1 1 calc R U
C2 C 0.1584(3) 0.5049(4) 0.5089(2) 0.0609(11) Uani 1 1 d . .
H2A H 0.1436 0.4318 0.5427 0.073 Uiso 1 1 calc R U
H2B H 0.2014 0.4521 0.4928 0.073 Uiso 1 1 calc R U
C20 C 0.3880(2) 0.4673(4) 0.5112(2) 0.0517(10) Uani 1 1 d . .
H20 H 0.4059 0.4585 0.5672 0.062 Uiso 1 1 calc R U
C8 C -0.2419(3) 0.7127(7) 0.2847(3) 0.0794(15) Uani 1 1 d . .
H8 H -0.2927 0.6529 0.2505 0.095 Uiso 1 1 calc R U
C1 C 0.2032(3) 0.6530(5) 0.5580(2) 0.0610(11) Uani 1 1 d . .
H1A H 0.1612 0.7023 0.5763 0.073 Uiso 1 1 calc R U
H1B H 0.2582 0.6223 0.6062 0.073 Uiso 1 1 calc R U
C25 C 0.3807(3) 0.2062(5) 0.3381(3) 0.0807(14) Uani 1 1 d . .
H25A H 0.3789 0.2407 0.2870 0.121 Uiso 1 1 calc R U
H25B H 0.3311 0.1332 0.3277 0.121 Uiso 1 1 calc R U
H25C H 0.4383 0.1541 0.3700 0.121 Uiso 1 1 calc R U

loop_
_atom_site_aniso_label
_atom_site_aniso_U_11
_atom_site_aniso_U_22
_atom_site_aniso_U_33
_atom_site_aniso_U_23
_atom_site_aniso_U_13
_atom_site_aniso_U_12
Br 0.0752(3) 0.0506(3) 0.0746(3) 0.0202(2) 0.0317(2) -0.0027(2)
S1 0.0393(6) 0.0517(6) 0.0551(7) -0.0119(5) 0.0079(5) 0.0025(5)
O2 0.0531(18) 0.093(2) 0.0508(18) -0.0228(16) -0.0019(14) 0.0128(15)
O1 0.0468(16) 0.0480(15) 0.107(2) -0.0014(16) 0.0283(16) -0.0059(13)
N1 0.0422(18) 0.0440(17) 0.0424(18) -0.0029(14) 0.0135(14) 0.0028(14)
C14 0.052(2) 0.0388(19) 0.055(2) 0.0050(17) 0.030(2) -0.0010(18)
C12 0.043(2) 0.0373(18) 0.040(2) -0.0065(16) 0.0225(17) -0.0058(17)
C13 0.045(2) 0.043(2) 0.041(2) 0.0017(17) 0.0177(17) -0.0054(18)
C18 0.038(2) 0.0373(18) 0.040(2) -0.0026(15) 0.0160(16) 0.0002(16)
C17 0.038(2) 0.0354(18) 0.047(2) -0.0077(16) 0.0222(17) -0.0049(16)
C5 0.042(2) 0.0337(18) 0.036(2) -0.0051(14) 0.0172(16) -0.0046(16)
C6 0.036(2) 0.0360(18) 0.040(2) 0.0061(16) 0.0152(16) 0.0005(16)
C4 0.039(2) 0.0357(17) 0.042(2) -0.0019(15) 0.0209(16) 0.0038(17)
C19 0.0328(19) 0.046(2) 0.046(2) -0.0011(17) 0.0142(16) 0.0024(16)
C22 0.036(2) 0.059(2) 0.067(3) -0.012(2) 0.028(2) -0.0059(19)
C24 0.049(2) 0.055(2) 0.048(2) 0.0101(19) 0.0210(19) 0.0067(19)
C16 0.039(2) 0.042(2) 0.059(2) -0.0054(18) 0.0185(18) -0.0066(17)
C9 0.050(3) 0.100(4) 0.116(5) 0.053(4) 0.048(3) 0.022(3)
C3 0.049(2) 0.042(2) 0.059(2) 0.0056(18) 0.0240(19) 0.0011(18)
C15 0.050(2) 0.037(2) 0.069(3) 0.0003(19) 0.030(2) -0.0065(18)
C11 0.062(3) 0.046(2) 0.078(3) -0.004(2) 0.043(2) -0.005(2)
C21 0.050(2) 0.049(2) 0.069(3) 0.003(2) 0.027(2) 0.0097(19)
C7 0.053(3) 0.074(3) 0.048(2) 0.001(2) 0.017(2) -0.013(2)
C23 0.054(3) 0.078(3) 0.045(2) -0.003(2) 0.024(2) -0.004(2)
C10 0.106(4) 0.052(3) 0.110(4) 0.012(3) 0.083(4) 0.022(3)
C2 0.061(3) 0.052(2) 0.069(3) 0.017(2) 0.028(2) 0.003(2)
C20 0.052(2) 0.057(2) 0.043(2) 0.0028(19) 0.0179(18) 0.0085(19)
C8 0.042(3) 0.118(4) 0.070(3) 0.015(3) 0.017(2) -0.017(3)
C1 0.061(3) 0.069(3) 0.047(2) 0.012(2) 0.018(2) 0.012(2)
C25 0.071(3) 0.085(3) 0.096(4) -0.036(3) 0.045(3) -0.004(3)

loop_
_atom_type_symbol
_atom_type_description
_atom_type_scat_dispersion_real
_atom_type_scat_dispersion_imag
_atom_type_scat_source
C C 0.0033 0.0016 'International Tables Vol C Tables 4.2.6.8 and 6.1.1.4'
H H 0.0000 0.0000 'International Tables Vol C Tables 4.2.6.8 and 6.1.1.4'
N N 0.0061 0.0033 'International Tables Vol C Tables 4.2.6.8 and 6.1.1.4'
S S 0.1246 0.1234 'International Tables Vol C Tables 4.2.6.8 and 6.1.1.4'
Br Br -0.2901 2.4595 'International Tables Vol C Tables 4.2.6.8 and 6.1.1.4'
O O 0.0106 0.0060 'International Tables Vol C Tables 4.2.6.8 and 6.1.1.4'

loop_
_geom_angle_atom_site_label_1
_geom_angle_atom_site_label_2
_geom_angle_atom_site_label_3
_geom_angle
O1 S1 O2 119.92(17)
O1 S1 N1 107.44(15)
O2 S1 N1 105.27(18)
O1 S1 C19 107.65(18)
O2 S1 C19 108.32(16)
N1 S1 C19 107.69(15)
C18 N1 C1 112.2(3)
C18 N1 S1 120.9(2)
C1 N1 S1 117.4(2)
C13 C14 C15 121.7(3)
C13 C14 Br 119.4(3)
C15 C14 Br 118.8(3)
C13 C12 C17 121.5(3)
C13 C12 C5 128.1(3)
C17 C12 C5 110.3(3)
C14 C13 C12 117.9(3)
C4 C18 N1 121.3(3)
C4 C18 C17 110.6(3)
N1 C18 C17 127.3(3)
C16 C17 C12 119.1(3)
C16 C17 C18 134.5(3)
C12 C17 C18 106.4(3)
C4 C5 C12 101.9(3)
C4 C5 C6 112.9(3)
C12 C5 C6 113.3(3)
C11 C6 C7 118.0(4)
C11 C6 C5 120.5(3)
C7 C6 C5 121.5(3)
C18 C4 C3 126.2(3)
C18 C4 C5 110.9(3)
C3 C4 C5 122.6(3)
C20 C19 C24 119.7(3)
C20 C19 S1 120.6(3)
C24 C19 S1 119.7(3)
C23 C22 C21 117.7(4)
C23 C22 C25 121.7(4)
C21 C22 C25 120.6(4)
C23 C24 C19 119.5(3)
C17 C16 C15 119.7(3)
C8 C9 C10 120.0(5)
C4 C3 C2 110.6(3)
C14 C15 C16 120.0(3)
C6 C11 C10 120.7(4)
C20 C21 C22 121.5(4)
C8 C7 C6 120.7(4)
C24 C23 C22 121.9(4)
C9 C10 C11 119.8(5)
C1 C2 C3 111.2(3)
C21 C20 C19 119.6(4)
C9 C8 C7 120.8(5)
N1 C1 C2 112.8(3)

loop_
_geom_bond_atom_site_label_1
_geom_bond_atom_site_label_2
_geom_bond_distance
Br C14 1.905(3)
S1 O1 1.428(3)
S1 O2 1.436(3)
S1 N1 1.658(3)
S1 C19 1.759(4)
N1 C18 1.447(4)
N1 C1 1.481(5)
C14 C13 1.379(5)
C14 C15 1.380(5)
C12 C13 1.382(4)
C12 C17 1.406(4)
C12 C5 1.516(5)
C18 C4 1.340(4)
C18 C17 1.481(4)
C17 C16 1.381(4)
C5 C4 1.511(4)
C5 C6 1.521(5)
C6 C11 1.381(5)
C6 C7 1.380(5)
C4 C3 1.497(5)
C19 C20 1.381(5)
C19 C24 1.391(5)
C22 C23 1.377(5)
C22 C21 1.390(5)
C22 C25 1.513(5)
C24 C23 1.369(5)
C16 C15 1.390(5)
C9 C8 1.345(7)
C9 C10 1.372(7)
C3 C2 1.519(5)
C11 C10 1.385(6)
C21 C20 1.374(5)
C7 C8 1.377(6)
C2 C1 1.516(5)
